data_7028756
loop_
_publ_author_name
'Mulyana, Yanyan'
'Alley, Kerwyn G.'
'Davies, Kristian M.'
'Abrahams, Brendan F.'
'Moubaraki, Boujemaa'
'Murray, Keith S.'
'Boskovic, Colette'

_publ_section_title
;
 Dinuclear cobalt(ii) and cobalt(iii) complexes of bis-bidentate
 napthoquinone ligands.
;
_journal_issue 6
_journal_name_full 'Dalton transactions (Cambridge, England : 2003)'
_journal_page_first 2499
_journal_page_last 2511
_journal_paper_doi 10.1039/c3dt52811a
_journal_volume 43
_journal_year 2014
_chemical_formula_sum 'C108 H96 B2 Cl4 Co2 N8 O8'
_chemical_formula_weight 1915.21
_chemical_name_systematic
;
 ?
;
_space_group_IT_number 2
_symmetry_cell_setting triclinic
_symmetry_space_group_name_Hall '-P 1'
_symmetry_space_group_name_H-M 'P -1'
_atom_sites_solution_hydrogens geom
_atom_sites_solution_primary direct
_atom_sites_solution_secondary difmap
_audit_creation_method SHELXL-97
_cell_angle_alpha 85.949(2)
_cell_angle_beta 87.043(2)
_cell_angle_gamma 81.098(2)
_cell_formula_units_Z 2
_cell_length_a 9.6851(3)
_cell_length_b 20.5451(5)
_cell_length_c 22.8542(7)
_cell_measurement_reflns_used 10122
_cell_measurement_temperature 130(2)
_cell_measurement_theta_max 44.9
_cell_measurement_theta_min 2.8
_cell_volume 4477.7(2)
_computing_cell_refinement
;
CrysAlis RED, Oxford Diffraction Ltd.,
Version 1.171.32.15 (release 10-01-2008 CrysAlis171 .NET)
(compiled Jan 10 2008,16:37:18)
;
_computing_data_collection
;
CrysAlis CCD, Oxford Diffraction Ltd.,
Version 1.171.32.15 (release 10-01-2008 CrysAlis171 .NET)
(compiled Jan 10 2008,16:37:18)
;
_computing_data_reduction
;
CrysAlis RED, Oxford Diffraction Ltd.,
Version 1.171.32.15 (release 10-01-2008 CrysAlis171 .NET)
(compiled Jan 10 2008,16:37:18)
;
_computing_molecular_graphics CrystalMaker
_computing_publication_material 'SHELXL-97 (Sheldrick, 1997)'
_computing_structure_refinement 'SHELXL-97 (Sheldrick, 1997)'
_computing_structure_solution 'SHELXS-97 (Sheldrick, 1997)'
_diffrn_ambient_temperature 130(2)
_diffrn_measured_fraction_theta_full 0.964
_diffrn_measured_fraction_theta_max 0.964
_diffrn_measurement_device_type 'Oxford Diffraction Xcalibur'
_diffrn_radiation_monochromator graphite
_diffrn_radiation_source 'Enhance (Cu) X-ray Source'
_diffrn_radiation_type CuK\a
_diffrn_radiation_wavelength 1.54184
_diffrn_reflns_av_R_equivalents 0.0239
_diffrn_reflns_av_sigmaI/netI 0.0348
_diffrn_reflns_limit_h_max 8
_diffrn_reflns_limit_h_min -8
_diffrn_reflns_limit_k_max 18
_diffrn_reflns_limit_k_min -18
_diffrn_reflns_limit_l_max 20
_diffrn_reflns_limit_l_min -20
_diffrn_reflns_number 15937
_diffrn_reflns_theta_full 44.94
_diffrn_reflns_theta_max 44.94
_diffrn_reflns_theta_min 2.83
_exptl_absorpt_coefficient_mu 4.530
_exptl_absorpt_correction_T_max 1.00000
_exptl_absorpt_correction_T_min 0.35309
_exptl_absorpt_correction_type multi-scan
_exptl_absorpt_process_details
;
CrysAlis RED, Oxford Diffraction Ltd.,
Version 1.171.32.15 (release 10-01-2008 CrysAlis171 .NET)
(compiled Jan 10 2008,16:37:18)
 Empirical absorption correction using spherical harmonics,
 implemented in SCALE3 ABSPACK scaling algorithm.
;
_exptl_crystal_colour red
_exptl_crystal_density_diffrn 1.420
_exptl_crystal_density_method 'not measured'
_exptl_crystal_description rod
_exptl_crystal_F_000 1992
_exptl_crystal_size_max 0.43
_exptl_crystal_size_mid 0.20
_exptl_crystal_size_min 0.10
_platon_squeeze_details
;
;
_refine_diff_density_max 0.526
_refine_diff_density_min -0.442
_refine_diff_density_rms 0.045
_refine_ls_extinction_method none
_refine_ls_goodness_of_fit_ref 1.058
_refine_ls_hydrogen_treatment mixed
_refine_ls_matrix_type full
_refine_ls_number_parameters 1128
_refine_ls_number_reflns 6946
_refine_ls_number_restraints 0
_refine_ls_restrained_S_all 1.058
_refine_ls_R_factor_all 0.0551
_refine_ls_R_factor_gt 0.0465
_refine_ls_shift/su_max 0.001
_refine_ls_shift/su_mean 0.000
_refine_ls_structure_factor_coef Fsqd
_refine_ls_weighting_details 'calc w=1/[\s^2^(Fo^2^)+(0.0501P)^2^+8.7014P] where P=(Fo^2^+2Fc^2^)/3'
_refine_ls_weighting_scheme calc
_refine_ls_wR_factor_gt 0.1117
_refine_ls_wR_factor_ref 0.1154
_reflns_number_gt 5814
_reflns_number_total 6946
_reflns_threshold_expression >2sigma(I)
_cod_data_source_file c3dt52811a.txt
_cod_data_source_block compound_1
_cod_original_sg_symbol_H-M P-1
_cod_database_code 7028756

loop_
_symmetry_equiv_pos_as_xyz
'x, y, z'
'-x, -y, -z'

loop_
_atom_site_label
_atom_site_type_symbol
_atom_site_fract_x
_atom_site_fract_y
_atom_site_fract_z
_atom_site_U_iso_or_equiv
_atom_site_adp_type
_atom_site_occupancy
_atom_site_symmetry_multiplicity
_atom_site_calc_flag
_atom_site_refinement_flags
C54 C 0.6846(7) 0.9181(4) 0.1353(3) 0.074(2) Uani 1 1 d .
H54 H 0.7600 0.9051 0.1082 0.088 Uiso 1 1 calc R
Co2 Co 0.28557(9) 0.97623(4) 0.26910(4) 0.0337(3) Uani 1 1 d .
Co1 Co -0.08484(9) 1.37855(4) 0.23444(4) 0.0275(3) Uani 1 1 d .
O2 O 0.0194(4) 1.28753(16) 0.23226(14) 0.0272(9) Uani 1 1 d .
O5 O 0.2358(4) 1.07488(17) 0.26035(16) 0.0320(9) Uani 1 1 d .
O1 O 0.1389(4) 1.38298(19) 0.27035(15) 0.0310(9) Uani 1 1 d .
O4 O 0.1649(4) 0.9984(2) 0.18389(15) 0.0364(10) Uani 1 1 d .
O6 O 0.1410(4) 1.2509(2) 0.11734(15) 0.0401(10) Uani 1 1 d .
O3 O 0.4599(4) 1.1551(2) 0.23358(16) 0.0381(10) Uani 1 1 d .
N4 N -0.0090(5) 1.4293(2) 0.16079(18) 0.0264(11) Uani 1 1 d .
N8 N 0.4621(5) 0.9547(3) 0.2128(2) 0.0356(12) Uani 1 1 d .
C20 C -0.0183(6) 1.1792(3) 0.0546(3) 0.0390(16) Uani 1 1 d .
H20 H -0.0221 1.2248 0.0432 0.047 Uiso 1 1 calc R
N5 N 0.3601(5) 0.8683(2) 0.2935(2) 0.0372(13) Uani 1 1 d .
N7 N 0.1047(5) 0.9361(3) 0.2942(2) 0.0410(13) Uani 1 1 d .
N6 N 0.3962(5) 0.9817(3) 0.34458(19) 0.0373(13) Uani 1 1 d .
C7 C 0.3962(7) 1.3564(3) 0.3312(2) 0.0319(15) Uani 1 1 d .
H7 H 0.3425 1.3984 0.3370 0.038 Uiso 1 1 calc R
C75 C 0.7599(6) 0.6726(3) 0.3991(2) 0.0283(14) Uani 1 1 d .
C60 C 0.7445(7) 0.4975(3) 0.5770(2) 0.0304(15) Uani 1 1 d .
H60 H 0.7607 0.4566 0.5996 0.036 Uiso 1 1 calc R
C262 C 0.5950(6) 0.5775(3) 0.5194(2) 0.0279(14) Uani 1 1 d .
H262 H 0.5053 0.5907 0.5037 0.033 Uiso 1 1 calc R
C13 C 0.1823(5) 1.1694(3) 0.1950(2) 0.0265(14) Uani 1 1 d .
C17 C -0.0032(6) 1.0459(3) 0.0862(3) 0.0397(16) Uani 1 1 d .
H17 H 0.0037 0.9999 0.0964 0.048 Uiso 1 1 calc R
C40 C 0.4420(6) 0.9243(3) 0.3746(3) 0.0361(16) Uani 1 1 d .
N1 N -0.2343(5) 1.4730(2) 0.2312(2) 0.0369(13) Uani 1 1 d .
N3 N -0.1331(5) 1.3945(3) 0.3226(2) 0.0353(12) Uani 1 1 d .
C28 C -0.1942(6) 1.4553(4) 0.3356(3) 0.0444(17) Uani 1 1 d .
N2 N -0.2598(5) 1.3495(2) 0.20036(18) 0.0280(11) Uani 1 1 d .
C12 C 0.1893(5) 1.1033(3) 0.2114(3) 0.0256(14) Uani 1 1 d .
C3 C 0.2338(6) 1.2167(3) 0.2315(2) 0.0270(15) Uani 1 1 d .
C22 C -0.3783(7) 1.3928(3) 0.1996(2) 0.0318(15) Uani 1 1 d .
C27 C -0.2128(6) 1.5054(3) 0.2845(3) 0.0506(18) Uani 1 1 d .
H27A H -0.2944 1.5395 0.2926 0.061 Uiso 1 1 calc R
H27B H -0.1288 1.5275 0.2786 0.061 Uiso 1 1 calc R
C5 C 0.4252(6) 1.2504(3) 0.2883(2) 0.0285(15) Uani 1 1 d .
C77 C 0.7894(7) 0.7020(3) 0.2934(3) 0.0447(17) Uani 1 1 d .
H77 H 0.7534 0.7265 0.2592 0.054 Uiso 1 1 calc R
C67 C 0.2853(7) 0.7760(3) 0.4853(3) 0.0444(17) Uani 1 1 d .
H67 H 0.2356 0.8089 0.5088 0.053 Uiso 1 1 calc R
C15 C 0.0544(6) 1.1523(3) 0.1032(2) 0.0307(15) Uani 1 1 d .
C26 C -0.2569(6) 1.2933(3) 0.1734(2) 0.0305(15) Uani 1 1 d .
H26 H -0.1724 1.2628 0.1729 0.037 Uiso 1 1 calc R
C69 C 0.7467(6) 0.7435(3) 0.4927(3) 0.0302(15) Uani 1 1 d .
C1 C 0.2088(6) 1.3281(3) 0.2709(2) 0.0243(14) Uani 1 1 d .
C38 C 0.1027(6) 1.4046(3) 0.1289(3) 0.0301(15) Uani 1 1 d .
H38 H 0.1490 1.3616 0.1401 0.036 Uiso 1 1 calc R
C33 C -0.2085(7) 1.5140(3) 0.1775(3) 0.0545(19) Uani 1 1 d .
H33A H -0.2067 1.5597 0.1881 0.065 Uiso 1 1 calc R
H33B H -0.2870 1.5151 0.1512 0.065 Uiso 1 1 calc R
C8 C 0.5225(7) 1.3388(3) 0.3568(2) 0.0385(16) Uani 1 1 d .
H8 H 0.5574 1.3692 0.3795 0.046 Uiso 1 1 calc R
C2 C 0.1477(7) 1.2744(3) 0.2442(2) 0.0232(14) Uani 1 1 d .
C16 C 0.0619(6) 1.0855(3) 0.1193(2) 0.0301(15) Uani 1 1 d .
C74 C 0.7336(6) 0.7524(3) 0.5533(3) 0.0442(17) Uani 1 1 d .
H74 H 0.6899 0.7218 0.5780 0.053 Uiso 1 1 calc R
C56 C 0.5082(7) 0.9995(3) 0.1739(3) 0.061(2) Uani 1 1 d .
H56 H 0.4622 1.0439 0.1730 0.073 Uiso 1 1 calc R
C57 C 0.6983(6) 0.6176(3) 0.5064(2) 0.0259(14) Uani 1 1 d .
C62 C 0.5092(6) 0.7100(3) 0.4558(2) 0.0286(15) Uani 1 1 d .
C4 C 0.3773(7) 1.2034(3) 0.2491(2) 0.0295(15) Uani 1 1 d .
C68 C 0.4289(7) 0.7582(3) 0.4890(2) 0.0367(16) Uani 1 1 d .
H68 H 0.4756 0.7799 0.5155 0.044 Uiso 1 1 calc R
C76 C 0.7123(6) 0.7059(3) 0.3467(3) 0.0387(16) Uani 1 1 d .
H76 H 0.6229 0.7326 0.3474 0.046 Uiso 1 1 calc R
C24 C -0.4920(7) 1.3226(3) 0.1464(2) 0.0406(16) Uani 1 1 d .
H24 H -0.5718 1.3132 0.1280 0.049 Uiso 1 1 calc R
C71 C 0.8661(7) 0.8408(3) 0.4848(3) 0.0522(18) Uani 1 1 d .
H71 H 0.9118 0.8711 0.4605 0.063 Uiso 1 1 calc R
C39 C 0.3777(7) 0.8656(3) 0.3571(3) 0.0469(18) Uani 1 1 d .
H39A H 0.4388 0.8241 0.3692 0.056 Uiso 1 1 calc R
H39B H 0.2855 0.8654 0.3778 0.056 Uiso 1 1 calc R
C34 C -0.0744(6) 1.4899(3) 0.1450(3) 0.0351(15) Uani 1 1 d .
C19 C -0.0858(6) 1.1398(3) 0.0225(3) 0.0459(17) Uani 1 1 d .
H19 H -0.1372 1.1589 -0.0104 0.055 Uiso 1 1 calc R
B1 B 0.6767(7) 0.6857(3) 0.4633(3) 0.0318(18) Uani 1 1 d .
C79 C 0.9661(6) 0.6285(3) 0.3401(3) 0.0378(16) Uani 1 1 d .
H79 H 1.0544 0.6009 0.3386 0.045 Uiso 1 1 calc R
C61 C 0.6185(7) 0.5191(3) 0.5545(2) 0.0328(15) Uani 1 1 d .
H61 H 0.5445 0.4940 0.5626 0.039 Uiso 1 1 calc R
C9 C 0.5993(6) 1.2772(3) 0.3499(3) 0.0399(16) Uani 1 1 d .
H9 H 0.6847 1.2648 0.3693 0.048 Uiso 1 1 calc R
C58 C 0.8260(6) 0.5940(3) 0.5322(2) 0.0332(15) Uani 1 1 d .
H58 H 0.8999 0.6194 0.5255 0.040 Uiso 1 1 calc R
C23 C -0.4970(6) 1.3805(3) 0.1730(2) 0.0354(16) Uani 1 1 d .
H23 H -0.5801 1.4119 0.1733 0.042 Uiso 1 1 calc R
C59 C 0.8502(6) 0.5359(3) 0.5667(2) 0.0348(15) Uani 1 1 d .
H59 H 0.9388 0.5223 0.5833 0.042 Uiso 1 1 calc R
C47 C -0.0076(8) 0.8408(3) 0.3103(3) 0.0494(18) Uani 1 1 d .
H47 H -0.0015 0.7941 0.3130 0.059 Uiso 1 1 calc R
C52 C 0.5284(7) 0.8923(3) 0.2135(3) 0.0386(16) Uani 1 1 d .
C65 C 0.2893(7) 0.6970(3) 0.4128(3) 0.0405(16) Uani 1 1 d .
H65 H 0.2426 0.6754 0.3862 0.049 Uiso 1 1 calc R
C41 C 0.5311(6) 0.9187(3) 0.4192(3) 0.0440(17) Uani 1 1 d .
H41 H 0.5619 0.8771 0.4389 0.053 Uiso 1 1 calc R
C44 C 0.4400(7) 1.0364(3) 0.3606(3) 0.0463(17) Uani 1 1 d .
H44 H 0.4073 1.0773 0.3401 0.056 Uiso 1 1 calc R
C78 C 0.9176(7) 0.6626(3) 0.2904(3) 0.0367(16) Uani 1 1 d .
H78 H 0.9710 0.6593 0.2544 0.044 Uiso 1 1 calc R
C32 C -0.1044(6) 1.3481(3) 0.3659(3) 0.0436(17) Uani 1 1 d .
H32 H -0.0579 1.3057 0.3565 0.052 Uiso 1 1 calc R
C64 C 0.4329(7) 0.6810(3) 0.4179(2) 0.0347(15) Uani 1 1 d .
H64 H 0.4818 0.6481 0.3941 0.042 Uiso 1 1 calc R
C50 C -0.0178(9) 0.9738(3) 0.3043(3) 0.0577(19) Uani 1 1 d .
H50 H -0.0206 1.0203 0.3033 0.069 Uiso 1 1 calc R
C80 C 0.8900(6) 0.6329(3) 0.3927(3) 0.0350(15) Uani 1 1 d .
H80 H 0.9278 0.6078 0.4262 0.042 Uiso 1 1 calc R
C11 C 0.1401(6) 1.0579(3) 0.1717(2) 0.0311(15) Uani 1 1 d .
C29 C -0.2319(6) 1.4697(4) 0.3933(4) 0.062(2) Uani 1 1 d .
H29 H -0.2757 1.5127 0.4020 0.075 Uiso 1 1 calc R
C21 C -0.3761(6) 1.4537(3) 0.2333(3) 0.0402(16) Uani 1 1 d .
H21A H -0.4428 1.4907 0.2162 0.048 Uiso 1 1 calc R
H21B H -0.4067 1.4448 0.2747 0.048 Uiso 1 1 calc R
C10 C 0.5525(7) 1.2333(3) 0.3147(3) 0.0398(16) Uani 1 1 d .
H10 H 0.6076 1.1917 0.3088 0.048 Uiso 1 1 calc R
C14 C 0.1281(6) 1.1947(3) 0.1380(3) 0.0318(15) Uani 1 1 d .
C42 C 0.5755(6) 0.9755(4) 0.4349(3) 0.0554(19) Uani 1 1 d .
H42 H 0.6374 0.9733 0.4661 0.067 Uiso 1 1 calc R
C70 C 0.8168(6) 0.7886(3) 0.4604(3) 0.0400(16) Uani 1 1 d .
H70 H 0.8324 0.7839 0.4194 0.048 Uiso 1 1 calc R
C66 C 0.2152(7) 0.7444(3) 0.4464(3) 0.0469(18) Uani 1 1 d .
H66 H 0.1169 0.7557 0.4432 0.056 Uiso 1 1 calc R
C51 C 0.4882(7) 0.8446(3) 0.2600(3) 0.0562(19) Uani 1 1 d .
H51A H 0.4759 0.8036 0.2418 0.067 Uiso 1 1 calc R
H51B H 0.5656 0.8333 0.2873 0.067 Uiso 1 1 calc R
C6 C 0.3468(6) 1.3124(3) 0.2966(2) 0.0280(15) Uani 1 1 d .
C37 C 0.1552(6) 1.4378(3) 0.0804(3) 0.0395(16) Uani 1 1 d .
H37 H 0.2334 1.4178 0.0578 0.047 Uiso 1 1 calc R
C25 C -0.3695(7) 1.2776(3) 0.1465(2) 0.0363(16) Uani 1 1 d .
H25 H -0.3638 1.2370 0.1284 0.044 Uiso 1 1 calc R
C18 C -0.0793(6) 1.0739(3) 0.0376(3) 0.0464(17) Uani 1 1 d .
H18 H -0.1258 1.0472 0.0153 0.056 Uiso 1 1 calc R
C36 C 0.0911(8) 1.5007(4) 0.0657(3) 0.0474(18) Uani 1 1 d .
H36 H 0.1273 1.5258 0.0336 0.057 Uiso 1 1 calc R
C46 C 0.1105(7) 0.8703(3) 0.2973(2) 0.0382(16) Uani 1 1 d .
C73 C 0.7817(7) 0.8038(3) 0.5788(3) 0.0527(18) Uani 1 1 d .
H73 H 0.7689 0.8085 0.6199 0.063 Uiso 1 1 calc R
C43 C 0.5300(7) 1.0361(3) 0.4052(3) 0.0514(18) Uani 1 1 d .
H43 H 0.5600 1.0755 0.4154 0.062 Uiso 1 1 calc R
C53 C 0.6383(7) 0.8735(3) 0.1746(3) 0.0541(19) Uani 1 1 d .
H53 H 0.6818 0.8288 0.1755 0.065 Uiso 1 1 calc R
C35 C -0.0246(7) 1.5268(3) 0.0973(3) 0.0429(17) Uani 1 1 d .
H35 H -0.0711 1.5700 0.0869 0.051 Uiso 1 1 calc R
C45 C 0.2469(7) 0.8313(3) 0.2813(3) 0.0493(18) Uani 1 1 d .
H45A H 0.2585 0.7883 0.3043 0.059 Uiso 1 1 calc R
H45B H 0.2508 0.8228 0.2391 0.059 Uiso 1 1 calc R
C72 C 0.8481(7) 0.8479(3) 0.5437(4) 0.0525(18) Uani 1 1 d .
H72 H 0.8813 0.8832 0.5606 0.063 Uiso 1 1 calc R
C48 C -0.1326(8) 0.8799(4) 0.3193(3) 0.064(2) Uani 1 1 d .
H48 H -0.2146 0.8603 0.3277 0.077 Uiso 1 1 calc R
C30 C -0.2061(8) 1.4219(6) 0.4371(4) 0.075(3) Uani 1 1 d .
H30 H -0.2331 1.4312 0.4766 0.090 Uiso 1 1 calc R
C49 C -0.1422(8) 0.9482(4) 0.3165(3) 0.071(2) Uani 1 1 d .
H49 H -0.2290 0.9761 0.3225 0.085 Uiso 1 1 calc R
C31 C -0.1403(8) 1.3595(5) 0.4243(3) 0.062(2) Uani 1 1 d .
H31 H -0.1204 1.3256 0.4545 0.075 Uiso 1 1 calc R
C55 C 0.6204(8) 0.9829(4) 0.1351(4) 0.085(3) Uani 1 1 d .
H55 H 0.6529 1.0156 0.1087 0.102 Uiso 1 1 calc R
Cl1 Cl 0.3342(2) 0.05278(10) 0.02243(9) 0.0874(6) Uani 1 1 d .
Cl2 Cl 0.4804(2) 0.14581(9) 0.07365(9) 0.0908(7) Uani 1 1 d .
C105 C 0.4539(8) 0.1102(4) 0.0087(3) 0.087(3) Uani 1 1 d .
H10A H 0.5442 0.0873 -0.0071 0.104 Uiso 1 1 calc R
H10B H 0.4165 0.1451 -0.0209 0.104 Uiso 1 1 calc R
C93 C 0.2869(6) 0.7455(3) 0.1251(2) 0.0307(15) Uani 1 1 d .
C104 C 0.2128(6) 0.6712(3) 0.0249(3) 0.0333(15) Uani 1 1 d .
H104 H 0.1507 0.7058 0.0419 0.040 Uiso 1 1 calc R
C99 C 0.3403(6) 0.6490(3) 0.0508(2) 0.0289(15) Uani 1 1 d .
C103 C 0.1724(6) 0.6446(3) -0.0250(3) 0.0341(15) Uani 1 1 d .
H103 H 0.0843 0.6609 -0.0411 0.041 Uiso 1 1 calc R
C92 C 0.6531(7) 0.6839(3) 0.1404(3) 0.0322(15) Uani 1 1 d .
H92 H 0.6305 0.6672 0.1790 0.039 Uiso 1 1 calc R
C94 C 0.1508(6) 0.7452(3) 0.1493(2) 0.0334(15) Uani 1 1 d .
H94 H 0.1214 0.7037 0.1597 0.040 Uiso 1 1 calc R
C100 C 0.4261(6) 0.5985(3) 0.0225(3) 0.0386(16) Uani 1 1 d .
H100 H 0.5145 0.5817 0.0381 0.046 Uiso 1 1 calc R
C84 C 0.2900(6) 0.5429(3) 0.2649(3) 0.0368(16) Uani 1 1 d .
H84 H 0.2645 0.5157 0.2978 0.044 Uiso 1 1 calc R
C87 C 0.5519(6) 0.6913(3) 0.0991(3) 0.0314(15) Uani 1 1 d .
C102 C 0.2601(8) 0.5954(3) -0.0504(2) 0.0405(16) Uani 1 1 d .
H102 H 0.2332 0.5771 -0.0843 0.049 Uiso 1 1 calc R
C82 C 0.3021(6) 0.5690(3) 0.1614(3) 0.0333(15) Uani 1 1 d .
H82 H 0.2852 0.5575 0.1231 0.040 Uiso 1 1 calc R
C85 C 0.3566(6) 0.5958(3) 0.2726(3) 0.0372(16) Uani 1 1 d .
H85 H 0.3784 0.6048 0.3109 0.045 Uiso 1 1 calc R
C96 C 0.0967(7) 0.8626(3) 0.1462(2) 0.0380(16) Uani 1 1 d .
H96 H 0.0331 0.9015 0.1537 0.046 Uiso 1 1 calc R
C98 C 0.3217(6) 0.8090(3) 0.1126(2) 0.0355(16) Uani 1 1 d .
H98 H 0.4127 0.8128 0.0965 0.043 Uiso 1 1 calc R
B2 B 0.3882(7) 0.6769(3) 0.1105(3) 0.0312(18) Uani 1 1 d .
C97 C 0.2297(7) 0.8667(3) 0.1225(2) 0.0364(16) Uani 1 1 d .
H97 H 0.2580 0.9086 0.1131 0.044 Uiso 1 1 calc R
C91 C 0.7867(7) 0.6998(3) 0.1284(3) 0.0368(16) Uani 1 1 d .
H91 H 0.8521 0.6942 0.1586 0.044 Uiso 1 1 calc R
C81 C 0.3667(5) 0.6242(3) 0.1667(2) 0.0272(14) Uani 1 1 d .
C86 C 0.3919(6) 0.6358(3) 0.2252(3) 0.0348(15) Uani 1 1 d .
H86 H 0.4351 0.6729 0.2320 0.042 Uiso 1 1 calc R
C90 C 0.8245(6) 0.7236(3) 0.0734(3) 0.0370(16) Uani 1 1 d .
H90 H 0.9156 0.7346 0.0651 0.044 Uiso 1 1 calc R
C83 C 0.2608(6) 0.5297(3) 0.2096(3) 0.0344(15) Uani 1 1 d .
H83 H 0.2126 0.4940 0.2039 0.041 Uiso 1 1 calc R
C101 C 0.3883(7) 0.5720(3) -0.0269(3) 0.0420(16) Uani 1 1 d .
H101 H 0.4501 0.5379 -0.0448 0.050 Uiso 1 1 calc R
C95 C 0.0577(6) 0.8014(3) 0.1589(2) 0.0385(16) Uani 1 1 d .
H95 H -0.0340 0.7980 0.1744 0.046 Uiso 1 1 calc R
C88 C 0.5962(7) 0.7156(3) 0.0429(3) 0.0423(17) Uani 1 1 d .
H88 H 0.5319 0.7215 0.0123 0.051 Uiso 1 1 calc R
C89 C 0.7288(7) 0.7312(3) 0.0304(3) 0.0495(18) Uani 1 1 d .
H89 H 0.7537 0.7473 -0.0081 0.059 Uiso 1 1 calc R

loop_
_atom_site_aniso_label
_atom_site_aniso_U_11
_atom_site_aniso_U_22
_atom_site_aniso_U_33
_atom_site_aniso_U_23
_atom_site_aniso_U_13
_atom_site_aniso_U_12
C54 0.052(5) 0.072(6) 0.082(6) 0.010(5) 0.025(4) 0.021(5)
Co2 0.0411(6) 0.0271(6) 0.0328(6) 0.0034(4) -0.0055(5) -0.0058(5)
Co1 0.0342(6) 0.0220(5) 0.0266(6) -0.0007(4) 0.0000(4) -0.0063(4)
O2 0.029(3) 0.025(2) 0.029(2) -0.0011(17) -0.0087(19) -0.0068(19)
O5 0.040(2) 0.028(2) 0.028(3) 0.000(2) -0.007(2) -0.0051(18)
O1 0.040(3) 0.019(2) 0.034(2) -0.0045(19) -0.0001(19) -0.006(2)
O4 0.043(3) 0.027(3) 0.040(3) 0.000(2) -0.010(2) -0.007(2)
O6 0.070(3) 0.025(3) 0.027(2) 0.004(2) -0.007(2) -0.012(2)
O3 0.035(3) 0.031(3) 0.050(3) -0.005(2) -0.008(2) -0.006(2)
N4 0.034(3) 0.020(3) 0.025(3) 0.007(2) -0.004(3) -0.008(3)
N8 0.040(3) 0.024(3) 0.040(3) 0.008(3) -0.010(3) 0.001(3)
C20 0.055(4) 0.028(4) 0.033(4) 0.006(4) -0.017(4) -0.004(3)
N5 0.040(4) 0.038(3) 0.033(4) 0.005(2) -0.006(3) -0.006(3)
N7 0.041(4) 0.036(4) 0.043(3) 0.000(3) 0.000(3) 0.002(3)
N6 0.045(3) 0.029(3) 0.036(3) 0.008(3) -0.004(2) 0.000(3)
C7 0.046(5) 0.033(4) 0.019(3) -0.003(3) 0.000(3) -0.016(3)
C75 0.035(4) 0.021(3) 0.030(4) 0.002(3) -0.008(3) -0.007(3)
C60 0.049(5) 0.020(3) 0.020(3) 0.004(3) -0.008(3) 0.003(4)
C262 0.021(4) 0.036(4) 0.027(4) -0.005(3) -0.006(3) -0.004(3)
C13 0.030(4) 0.026(4) 0.021(4) 0.003(3) 0.001(3) 0.001(3)
C17 0.046(4) 0.030(4) 0.044(4) 0.001(4) -0.014(4) -0.006(3)
C40 0.029(4) 0.043(5) 0.038(4) -0.003(4) -0.008(3) -0.008(3)
N1 0.036(4) 0.029(3) 0.048(4) -0.006(3) 0.002(3) -0.011(2)
N3 0.034(3) 0.039(4) 0.036(4) -0.012(3) -0.001(3) -0.013(3)
C28 0.029(4) 0.060(6) 0.052(6) -0.033(5) 0.003(4) -0.019(4)
N2 0.031(4) 0.027(3) 0.027(3) 0.000(3) 0.000(2) -0.007(3)
C12 0.027(4) 0.028(4) 0.021(4) 0.000(4) -0.006(3) -0.003(3)
C3 0.042(5) 0.028(4) 0.016(3) 0.002(3) -0.010(3) -0.018(4)
C22 0.034(5) 0.029(4) 0.032(4) 0.002(3) 0.004(3) -0.007(4)
C27 0.038(4) 0.040(4) 0.077(6) -0.024(5) 0.000(4) -0.008(3)
C5 0.032(4) 0.034(5) 0.023(4) 0.001(3) -0.010(3) -0.014(4)
C77 0.055(5) 0.044(4) 0.029(5) 0.005(3) 0.000(4) 0.004(4)
C67 0.048(5) 0.041(4) 0.037(4) 0.012(3) 0.004(4) 0.004(4)
C15 0.037(4) 0.027(5) 0.028(4) -0.003(3) -0.001(3) -0.004(3)
C26 0.032(4) 0.028(4) 0.030(4) 0.001(3) -0.001(3) -0.002(3)
C69 0.029(4) 0.026(4) 0.036(5) 0.009(3) -0.004(3) -0.006(3)
C1 0.036(5) 0.022(4) 0.015(3) 0.002(3) 0.005(3) -0.010(4)
C38 0.034(4) 0.030(4) 0.029(4) 0.000(3) -0.001(3) -0.014(3)
C33 0.060(5) 0.031(4) 0.070(5) 0.008(4) -0.001(4) -0.009(4)
C8 0.046(5) 0.045(5) 0.031(4) -0.007(3) 0.000(4) -0.024(4)
C2 0.040(5) 0.011(4) 0.018(3) -0.002(3) -0.002(3) -0.003(4)
C16 0.041(4) 0.024(4) 0.027(4) -0.005(3) -0.005(3) -0.008(3)
C74 0.064(5) 0.042(4) 0.031(5) 0.001(3) -0.002(3) -0.023(4)
C56 0.067(6) 0.043(5) 0.065(5) 0.023(4) 0.007(4) 0.000(4)
C57 0.030(4) 0.031(4) 0.017(3) -0.004(3) -0.003(3) -0.003(4)
C62 0.035(4) 0.023(4) 0.028(4) 0.007(3) -0.006(3) -0.008(3)
C4 0.039(5) 0.022(4) 0.029(4) 0.002(3) -0.004(3) -0.008(4)
C68 0.041(5) 0.035(4) 0.035(4) 0.002(3) -0.009(3) -0.008(3)
C76 0.045(4) 0.032(4) 0.034(4) 0.007(3) -0.002(4) 0.005(3)
C24 0.045(5) 0.049(5) 0.030(4) 0.003(4) -0.006(3) -0.017(4)
C71 0.065(5) 0.047(5) 0.050(6) 0.011(4) -0.001(4) -0.034(4)
C39 0.058(5) 0.038(4) 0.041(5) 0.006(3) -0.013(3) 0.002(4)
C34 0.033(4) 0.037(5) 0.038(4) 0.008(4) -0.009(4) -0.015(4)
C19 0.055(5) 0.050(5) 0.035(4) -0.003(4) -0.021(3) -0.012(4)
B1 0.038(5) 0.029(4) 0.029(4) 0.000(3) -0.004(4) -0.007(4)
C79 0.032(4) 0.040(4) 0.040(5) -0.002(4) -0.001(4) -0.004(3)
C61 0.047(5) 0.023(4) 0.030(4) 0.003(3) -0.001(3) -0.012(3)
C9 0.031(4) 0.051(5) 0.040(4) -0.001(4) -0.012(3) -0.012(4)
C58 0.035(4) 0.029(4) 0.036(4) 0.013(3) -0.009(3) -0.012(3)
C23 0.033(5) 0.039(5) 0.033(4) -0.002(3) 0.000(3) 0.000(3)
C59 0.031(4) 0.038(4) 0.035(4) 0.005(3) -0.012(3) -0.005(4)
C47 0.053(5) 0.046(4) 0.048(4) 0.006(3) 0.004(4) -0.012(5)
C52 0.042(4) 0.045(5) 0.029(4) 0.005(4) 0.001(4) -0.012(4)
C65 0.049(5) 0.029(4) 0.044(4) 0.006(3) -0.009(4) -0.008(3)
C41 0.043(4) 0.040(5) 0.051(5) -0.006(4) -0.011(4) -0.010(4)
C44 0.063(5) 0.030(5) 0.048(5) 0.003(3) -0.007(4) -0.015(4)
C78 0.042(5) 0.040(4) 0.029(4) -0.001(3) 0.003(3) -0.011(4)
C32 0.040(4) 0.065(5) 0.034(5) -0.006(4) -0.001(4) -0.029(3)
C64 0.034(5) 0.031(4) 0.039(4) 0.002(3) -0.008(3) -0.004(3)
C50 0.068(6) 0.042(5) 0.064(5) 0.007(4) 0.003(4) -0.016(5)
C80 0.039(4) 0.034(4) 0.032(5) 0.003(3) -0.012(4) -0.005(4)
C11 0.036(4) 0.024(4) 0.033(4) 0.004(4) -0.001(3) -0.006(3)
C29 0.032(4) 0.099(7) 0.069(6) -0.062(6) 0.014(4) -0.027(4)
C21 0.038(4) 0.031(4) 0.050(4) -0.009(3) -0.001(3) 0.002(3)
C10 0.044(5) 0.037(4) 0.042(4) -0.009(4) -0.004(4) -0.012(4)
C14 0.040(4) 0.019(4) 0.034(4) -0.003(4) 0.002(3) 0.003(3)
C42 0.045(5) 0.080(6) 0.041(4) 0.004(5) -0.014(3) -0.010(4)
C70 0.039(4) 0.042(4) 0.041(4) 0.000(4) -0.006(3) -0.013(4)
C66 0.033(4) 0.046(5) 0.060(5) 0.019(4) -0.012(4) -0.007(4)
C51 0.070(5) 0.042(4) 0.051(5) 0.007(4) 0.010(4) 0.000(4)
C6 0.039(4) 0.024(4) 0.022(4) 0.004(3) 0.003(3) -0.012(4)
C37 0.042(4) 0.045(5) 0.034(4) -0.002(4) 0.005(3) -0.018(4)
C25 0.043(5) 0.031(4) 0.036(4) -0.004(3) -0.003(4) -0.008(4)
C18 0.065(5) 0.036(5) 0.041(5) -0.010(3) -0.009(4) -0.013(4)
C36 0.064(5) 0.056(6) 0.029(4) 0.009(4) -0.007(4) -0.035(4)
C46 0.046(5) 0.034(5) 0.036(4) 0.005(3) -0.001(3) -0.014(4)
C73 0.077(5) 0.055(5) 0.034(4) -0.011(4) -0.002(4) -0.029(4)
C43 0.062(5) 0.048(5) 0.047(5) 0.002(4) -0.017(4) -0.017(4)
C53 0.063(5) 0.042(4) 0.051(5) 0.008(4) 0.006(4) 0.002(4)
C35 0.049(5) 0.034(4) 0.048(5) 0.015(4) -0.019(4) -0.015(4)
C45 0.056(5) 0.038(4) 0.053(4) 0.007(3) -0.012(4) -0.004(4)
C72 0.068(5) 0.031(4) 0.066(6) -0.007(4) -0.013(4) -0.026(4)
C48 0.062(6) 0.074(6) 0.060(5) 0.010(4) 0.004(4) -0.030(5)
C30 0.052(6) 0.149(9) 0.042(6) -0.045(7) 0.014(5) -0.060(6)
C49 0.055(6) 0.062(6) 0.093(6) 0.016(4) 0.018(4) -0.014(5)
C31 0.052(5) 0.116(8) 0.032(6) -0.012(5) 0.001(4) -0.053(5)
C55 0.071(6) 0.069(6) 0.098(7) 0.027(5) 0.045(5) 0.009(5)
Cl1 0.0860(15) 0.0859(14) 0.0953(15) -0.0223(12) 0.0265(12) -0.0318(12)
Cl2 0.1141(17) 0.0574(12) 0.1028(17) 0.0047(11) -0.0256(13) -0.0170(12)
C105 0.106(7) 0.070(5) 0.084(6) -0.009(5) 0.040(5) -0.029(5)
C93 0.037(5) 0.031(4) 0.028(4) -0.006(3) -0.009(3) -0.013(3)
C104 0.039(4) 0.030(4) 0.033(4) -0.002(3) -0.007(3) -0.009(3)
C99 0.030(4) 0.027(4) 0.029(4) 0.003(3) -0.002(3) -0.003(3)
C103 0.038(4) 0.026(4) 0.040(4) 0.007(3) -0.015(4) -0.008(3)
C92 0.029(4) 0.036(4) 0.032(4) -0.001(3) -0.001(4) -0.006(3)
C94 0.036(4) 0.022(4) 0.043(4) -0.003(3) -0.005(3) -0.005(3)
C100 0.038(4) 0.040(4) 0.038(4) -0.002(3) -0.008(3) -0.009(4)
C84 0.045(4) 0.034(4) 0.029(5) 0.007(3) 0.003(3) -0.003(3)
C87 0.038(4) 0.026(4) 0.030(4) 0.000(3) -0.004(4) -0.007(3)
C102 0.064(5) 0.041(4) 0.023(4) 0.000(3) -0.012(4) -0.027(4)
C82 0.039(4) 0.033(4) 0.029(4) -0.002(3) -0.007(3) -0.005(3)
C85 0.041(4) 0.040(4) 0.032(4) -0.006(4) -0.002(3) -0.008(3)
C96 0.047(5) 0.033(5) 0.034(4) -0.008(3) -0.006(4) 0.000(3)
C98 0.038(4) 0.045(5) 0.026(4) -0.006(3) 0.000(3) -0.013(4)
B2 0.043(5) 0.029(4) 0.023(4) 0.001(3) -0.006(3) -0.006(4)
C97 0.059(5) 0.021(4) 0.029(4) 0.001(3) -0.008(4) -0.006(4)
C91 0.036(5) 0.033(4) 0.041(5) -0.002(3) -0.011(3) -0.004(3)
C81 0.023(3) 0.025(4) 0.033(4) -0.003(3) -0.003(3) -0.002(3)
C86 0.041(4) 0.031(4) 0.034(4) -0.003(4) 0.002(3) -0.011(3)
C90 0.023(4) 0.044(4) 0.043(5) 0.005(3) 0.000(4) -0.009(3)
C83 0.039(4) 0.026(4) 0.038(5) 0.003(4) -0.007(3) -0.005(3)
C101 0.055(5) 0.041(4) 0.032(4) -0.009(3) -0.005(4) -0.007(4)
C95 0.036(4) 0.034(4) 0.048(4) -0.009(3) -0.007(3) -0.012(4)
C88 0.041(5) 0.049(4) 0.039(5) 0.009(3) -0.009(3) -0.014(3)
C89 0.042(5) 0.072(5) 0.036(4) 0.012(3) -0.002(4) -0.019(4)

loop_
_atom_type_symbol
_atom_type_description
_atom_type_scat_dispersion_real
_atom_type_scat_dispersion_imag
_atom_type_scat_source
C C 0.0181 0.0091 'International Tables Vol C Tables 4.2.6.8 and 6.1.1.4'
H H 0.0000 0.0000 'International Tables Vol C Tables 4.2.6.8 and 6.1.1.4'
B B 0.0090 0.0039 'International Tables Vol C Tables 4.2.6.8 and 6.1.1.4'
N N 0.0311 0.0180 'International Tables Vol C Tables 4.2.6.8 and 6.1.1.4'
O O 0.0492 0.0322 'International Tables Vol C Tables 4.2.6.8 and 6.1.1.4'
Co Co -2.3653 3.6143 'International Tables Vol C Tables 4.2.6.8 and 6.1.1.4'
Cl Cl 0.3639 0.7018 'International Tables Vol C Tables 4.2.6.8 and 6.1.1.4'

loop_
_geom_angle_atom_site_label_1
_geom_angle_atom_site_label_2
_geom_angle_atom_site_label_3
_geom_angle
C53 C54 C55 118.7(6)
O5 Co2 N7 108.56(19)
O5 Co2 N8 104.56(18)
N7 Co2 N8 137.8(2)
O5 Co2 N6 91.55(18)
N7 Co2 N6 108.24(18)
N8 Co2 N6 96.06(17)
O5 Co2 N5 169.88(17)
N7 Co2 N5 74.7(2)
N8 Co2 N5 77.23(19)
N6 Co2 N5 78.34(19)
O5 Co2 O4 74.32(14)
N7 Co2 O4 79.76(16)
N8 Co2 O4 84.89(15)
N6 Co2 O4 165.55(19)
N5 Co2 O4 115.80(16)
O2 Co1 N4 104.65(17)
O2 Co1 N3 106.29(19)
N4 Co1 N3 137.78(19)
O2 Co1 N2 91.23(19)
N4 Co1 N2 100.18(16)
N3 Co1 N2 107.11(17)
O2 Co1 N1 169.59(17)
N4 Co1 N1 78.12(19)
N3 Co1 N1 76.6(2)
N2 Co1 N1 78.37(19)
O2 Co1 O1 74.09(14)
N4 Co1 O1 83.51(15)
N3 Co1 O1 78.18(15)
N2 Co1 O1 165.31(18)
N1 Co1 O1 116.31(16)
C2 O2 Co1 121.6(3)
C12 O5 Co2 120.1(3)
C1 O1 Co1 109.6(3)
C11 O4 Co2 110.9(3)
C38 N4 C34 118.3(5)
C38 N4 Co1 122.8(4)
C34 N4 Co1 118.9(4)
C52 N8 C56 118.2(5)
C52 N8 Co2 118.4(4)
C56 N8 Co2 123.4(4)
C15 C20 C19 120.2(5)
C51 N5 C39 113.6(5)
C51 N5 C45 110.8(5)
C39 N5 C45 109.5(5)
C51 N5 Co2 110.8(3)
C39 N5 Co2 104.3(3)
C45 N5 Co2 107.4(3)
C50 N7 C46 118.9(5)
C50 N7 Co2 122.1(5)
C46 N7 Co2 118.9(4)
C44 N6 C40 117.6(5)
C44 N6 Co2 124.8(4)
C40 N6 Co2 116.9(4)
C8 C7 C6 119.7(5)
C80 C75 C76 113.6(5)
C80 C75 B1 123.6(5)
C76 C75 B1 122.5(5)
C61 C60 C59 118.9(5)
C61 C262 C57 122.5(5)
C12 C13 C14 119.6(5)
C12 C13 C3 122.9(5)
C14 C13 C3 117.4(5)
C16 C17 C18 119.9(5)
N6 C40 C41 123.9(5)
N6 C40 C39 114.3(5)
C41 C40 C39 121.8(6)
C27 N1 C33 112.0(5)
C27 N1 C21 110.6(4)
C33 N1 C21 111.6(5)
C27 N1 Co1 105.7(3)
C33 N1 Co1 110.8(3)
C21 N1 Co1 105.8(3)
C32 N3 C28 119.5(5)
C32 N3 Co1 123.3(4)
C28 N3 Co1 117.2(5)
N3 C28 C29 120.7(7)
N3 C28 C27 115.6(6)
C29 C28 C27 123.7(7)
C22 N2 C26 117.9(5)
C22 N2 Co1 117.7(4)
C26 N2 Co1 123.9(4)
O5 C12 C13 125.5(5)
O5 C12 C11 114.2(5)
C13 C12 C11 120.3(5)
C2 C3 C4 121.5(5)
C2 C3 C13 119.4(5)
C4 C3 C13 118.8(5)
N2 C22 C23 122.1(5)
N2 C22 C21 114.9(5)
C23 C22 C21 122.8(6)
N1 C27 C28 109.8(5)
C10 C5 C6 119.2(5)
C10 C5 C4 119.5(6)
C6 C5 C4 121.2(6)
C78 C77 C76 119.9(5)
C68 C67 C66 118.7(6)
C20 C15 C16 119.9(5)
C20 C15 C14 120.3(6)
C16 C15 C14 119.7(5)
N2 C26 C25 123.3(5)
C70 C69 C74 114.4(5)
C70 C69 B1 123.7(5)
C74 C69 B1 121.8(5)
O1 C1 C6 123.3(5)
O1 C1 C2 117.4(5)
C6 C1 C2 119.2(6)
N4 C38 C37 123.5(5)
N1 C33 C34 113.4(5)
C7 C8 C9 120.5(5)
O2 C2 C3 124.4(5)
O2 C2 C1 116.3(5)
C3 C2 C1 119.2(6)
C17 C16 C15 119.8(5)
C17 C16 C11 121.3(6)
C15 C16 C11 118.9(6)
C73 C74 C69 123.2(6)
N8 C56 C55 122.0(6)
C262 C57 C58 114.2(5)
C262 C57 B1 124.1(5)
C58 C57 B1 121.7(5)
C64 C62 C68 114.3(5)
C64 C62 B1 121.8(5)
C68 C62 B1 123.8(5)
O3 C4 C3 122.6(5)
O3 C4 C5 119.6(6)
C3 C4 C5 117.8(6)
C67 C68 C62 123.9(6)
C77 C76 C75 123.4(5)
C23 C24 C25 119.4(6)
C72 C71 C70 119.6(6)
N5 C39 C40 111.5(5)
N4 C34 C35 121.1(5)
N4 C34 C33 117.5(5)
C35 C34 C33 121.3(6)
C18 C19 C20 120.7(6)
C62 B1 C57 108.9(5)
C62 B1 C69 109.9(5)
C57 B1 C69 109.5(5)
C62 B1 C75 111.5(5)
C57 B1 C75 110.0(4)
C69 B1 C75 107.0(5)
C78 C79 C80 121.4(5)
C60 C61 C262 121.2(5)
C8 C9 C10 120.4(6)
C59 C58 C57 123.6(5)
C24 C23 C22 118.9(5)
C58 C59 C60 119.6(5)
C48 C47 C46 118.8(6)
N8 C52 C53 121.5(5)
N8 C52 C51 118.5(6)
C53 C52 C51 119.9(6)
C66 C65 C64 119.7(6)
C40 C41 C42 117.6(6)
N6 C44 C43 123.1(6)
C79 C78 C77 118.4(5)
N3 C32 C31 122.2(7)
C65 C64 C62 123.8(5)
N7 C50 C49 123.1(6)
C79 C80 C75 123.2(5)
O4 C11 C16 121.8(5)
O4 C11 C12 118.5(5)
C16 C11 C12 119.7(6)
C30 C29 C28 119.7(7)
N1 C21 C22 111.6(5)
C5 C10 C9 119.8(5)
O6 C14 C13 121.6(5)
O6 C14 C15 118.5(5)
C13 C14 C15 119.9(6)
C41 C42 C43 120.4(6)
C69 C70 C71 123.5(6)
C65 C66 C67 119.5(6)
N5 C51 C52 114.1(5)
C7 C6 C5 120.3(6)
C7 C6 C1 121.3(6)
C5 C6 C1 118.4(6)
C36 C37 C38 118.0(6)
C26 C25 C24 118.3(5)
C19 C18 C17 119.5(6)
C35 C36 C37 119.6(6)
N7 C46 C47 121.6(6)
N7 C46 C45 116.4(6)
C47 C46 C45 121.7(6)
C72 C73 C74 119.2(6)
C44 C43 C42 117.3(6)
C54 C53 C52 120.6(6)
C36 C35 C34 119.5(6)
N5 C45 C46 109.3(5)
C71 C72 C73 120.0(6)
C47 C48 C49 121.0(7)
C29 C30 C31 119.9(7)
C48 C49 C50 116.5(7)
C30 C31 C32 117.9(7)
C54 C55 C56 119.0(7)
Cl2 C105 Cl1 110.0(4)
C94 C93 C98 113.8(5)
C94 C93 B2 121.3(5)
C98 C93 B2 124.9(5)
C99 C104 C103 122.9(5)
C104 C99 C100 114.8(5)
C104 C99 B2 124.1(5)
C100 C99 B2 121.1(5)
C102 C103 C104 119.5(5)
C87 C92 C91 123.2(5)
C95 C94 C93 123.8(5)
C101 C100 C99 123.1(5)
C83 C84 C85 119.4(5)
C92 C87 C88 114.2(5)
C92 C87 B2 126.3(5)
C88 C87 B2 119.5(5)
C103 C102 C101 120.0(5)
C81 C82 C83 123.1(5)
C84 C85 C86 120.5(5)
C95 C96 C97 119.1(5)
C97 C98 C93 123.4(5)
C99 B2 C93 110.0(5)
C99 B2 C81 109.6(5)
C93 B2 C81 106.0(4)
C99 B2 C87 107.9(4)
C93 B2 C87 109.5(5)
C81 B2 C87 113.8(5)
C96 C97 C98 119.5(5)
C90 C91 C92 120.5(5)
C82 C81 C86 114.2(5)
C82 C81 B2 121.8(5)
C86 C81 B2 123.3(5)
C85 C86 C81 122.8(5)
C89 C90 C91 118.8(5)
C84 C83 C82 119.9(5)
C100 C101 C102 119.6(6)
C94 C95 C96 120.3(6)
C89 C88 C87 123.1(6)
C90 C89 C88 120.2(6)

loop_
_geom_bond_atom_site_label_1
_geom_bond_atom_site_label_2
_geom_bond_distance
C54 C53 1.347(9)
C54 C55 1.379(9)
Co2 O5 2.008(3)
Co2 N7 2.086(5)
Co2 N8 2.096(5)
Co2 N6 2.096(5)
Co2 N5 2.264(4)
Co2 O4 2.305(4)
Co1 O2 1.986(4)
Co1 N4 2.079(4)
Co1 N3 2.083(5)
Co1 N2 2.086(4)
Co1 N1 2.233(4)
Co1 O1 2.373(4)
O2 C2 1.270(6)
O5 C12 1.294(6)
O1 C1 1.221(6)
O4 C11 1.223(6)
O6 C14 1.237(6)
O3 C4 1.236(6)
N4 C38 1.327(6)
N4 C34 1.340(7)
N8 C52 1.341(7)
N8 C56 1.345(7)
C20 C15 1.381(7)
C20 C19 1.384(8)
N5 C51 1.460(7)
N5 C39 1.468(7)
N5 C45 1.475(7)
N7 C50 1.332(8)
N7 C46 1.342(7)
N6 C44 1.340(7)
N6 C40 1.347(7)
C7 C8 1.370(7)
C7 C6 1.394(7)
C75 C80 1.398(7)
C75 C76 1.400(7)
C75 B1 1.655(8)
C60 C61 1.348(7)
C60 C59 1.388(7)
C262 C61 1.390(7)
C262 C57 1.399(7)
C13 C12 1.376(7)
C13 C14 1.459(8)
C13 C3 1.482(7)
C17 C16 1.387(7)
C17 C18 1.404(8)
C40 C41 1.355(8)
C40 C39 1.527(8)
N1 C27 1.468(7)
N1 C33 1.472(7)
N1 C21 1.484(7)
N3 C32 1.333(7)
N3 C28 1.344(7)
C28 C29 1.389(9)
C28 C27 1.500(9)
N2 C22 1.339(7)
N2 C26 1.343(6)
C12 C11 1.492(8)
C3 C2 1.379(7)
C3 C4 1.447(8)
C22 C23 1.391(7)
C22 C21 1.518(8)
C5 C10 1.386(7)
C5 C6 1.398(7)
C5 C4 1.501(8)
C77 C78 1.374(8)
C77 C76 1.397(7)
C67 C68 1.388(8)
C67 C66 1.397(8)
C15 C16 1.388(7)
C15 C14 1.501(8)
C26 C25 1.369(7)
C69 C70 1.381(7)
C69 C74 1.407(7)
C69 B1 1.652(8)
C1 C6 1.468(8)
C1 C2 1.509(7)
C38 C37 1.376(7)
C33 C34 1.496(8)
C8 C9 1.379(8)
C16 C11 1.481(8)
C74 C73 1.393(8)
C56 C55 1.383(9)
C57 C58 1.400(7)
C57 B1 1.646(8)
C62 C64 1.389(7)
C62 C68 1.401(7)
C62 B1 1.636(8)
C24 C23 1.368(8)
C24 C25 1.386(8)
C71 C72 1.363(8)
C71 C70 1.400(8)
C34 C35 1.393(8)
C19 C18 1.367(8)
C79 C78 1.358(7)
C79 C80 1.378(7)
C9 C10 1.391(8)
C58 C59 1.379(7)
C47 C48 1.360(9)
C47 C46 1.386(8)
C52 C53 1.377(8)
C52 C51 1.472(8)
C65 C66 1.373(8)
C65 C64 1.387(8)
C41 C42 1.380(8)
C44 C43 1.374(8)
C32 C31 1.389(9)
C50 C49 1.394(9)
C29 C30 1.358(10)
C42 C43 1.396(8)
C37 C36 1.371(8)
C36 C35 1.361(8)
C46 C45 1.477(8)
C73 C72 1.379(8)
C48 C49 1.389(9)
C30 C31 1.383(10)
Cl1 C105 1.780(7)
Cl2 C105 1.748(8)
C93 C94 1.404(7)
C93 C98 1.405(7)
C93 B2 1.632(8)
C104 C99 1.396(7)
C104 C103 1.396(7)
C99 C100 1.399(7)
C99 B2 1.631(8)
C103 C102 1.358(7)
C92 C87 1.381(7)
C92 C91 1.392(7)
C94 C95 1.374(7)
C100 C101 1.377(7)
C84 C83 1.362(7)
C84 C85 1.372(7)
C87 C88 1.415(7)
C87 B2 1.662(9)
C102 C101 1.381(8)
C82 C81 1.393(7)
C82 C83 1.398(7)
C85 C86 1.374(7)
C96 C95 1.374(7)
C96 C97 1.385(8)
C98 C97 1.394(7)
B2 C81 1.647(8)
C91 C90 1.369(7)
C81 C86 1.415(7)
C90 C89 1.369(8)
C88 C89 1.382(8)

loop_
_platon_squeeze_void_nr
_platon_squeeze_void_average_x
_platon_squeeze_void_average_y
_platon_squeeze_void_average_z
_platon_squeeze_void_volume
_platon_squeeze_void_count_electrons
_platon_squeeze_void_content
1 0.000 0.000 0.500 309 101 ' '
